data_1518217
loop_
_publ_author_name
'Maity, Ayan'
'Sulicz, Amanda N.'
'Deligonul, Nihal'
'Zeller, Matthias'
'Hunter, Allen D.'
'Gray, Thomas G.'

_publ_section_title
;
 Suzuki--Miyaura coupling of arylboronic acids to gold(iii)
;
_journal_issue 2
_journal_name_full 'Chem. Sci.'
_journal_page_first 981
_journal_paper_doi 10.1039/C4SC02148G
_journal_volume 6
_journal_year 2015
_chemical_formula_sum 'C22 H17 Au Cl N'
_chemical_formula_weight 527.78
_chemical_name_systematic
;
 ?
;
_space_group_crystal_system monoclinic
_space_group_IT_number 14
_space_group_name_Hall '-P 2ybc'
_space_group_name_H-M_alt 'P 1 21/c 1'
_symmetry_space_group_name_Hall '-P 2ybc'
_symmetry_space_group_name_H-M 'P 1 21/c 1'
_atom_sites_solution_hydrogens geom
_atom_sites_solution_primary direct
_atom_sites_solution_secondary difmap
_audit_creation_method SHELXL-2013
_cell_angle_alpha 90
_cell_angle_beta 110.408(3)
_cell_angle_gamma 90
_cell_formula_units_Z 4
_cell_length_a 10.340(2)
_cell_length_b 18.881(4)
_cell_length_c 9.579(2)
_cell_measurement_reflns_used 6777
_cell_measurement_temperature 100(2)
_cell_measurement_theta_max 31.2424
_cell_measurement_theta_min 2.3623
_cell_volume 1752.7(6)
_computing_cell_refinement 'SAINT V8.30C (Bruker, 2013)'
_computing_data_collection 'Apex2 v2013.4-1 (Bruker, 2013)'
_computing_data_reduction 'SAINT V8.30C (Bruker, 2013)'
_computing_molecular_graphics 'Shelxtl (Bruker, 2003)'
_computing_publication_material 'Shelxtl (Bruker, 2003)'
_computing_structure_refinement
;  
SHELXL-2013 (Sheldrick, 2013), 
SHELXLE Rev645 (H\"ubschle et al., 2011)
;
_computing_structure_solution 'SHELXS-97 (Sheldrick, 2008)'
_diffrn_ambient_temperature 100(2)
_diffrn_measured_fraction_theta_full 1.000
_diffrn_measured_fraction_theta_max 0.999
_diffrn_measurement_device_type 'Bruker AXS SMART APEX CCD diffractometer'
_diffrn_measurement_method 'omega and phi scans'
_diffrn_radiation_type MoK\a
_diffrn_radiation_wavelength 0.71073
_diffrn_reflns_av_R_equivalents 0.0516
_diffrn_reflns_av_unetI/netI 0.0432
_diffrn_reflns_Laue_measured_fraction_full 1.000
_diffrn_reflns_Laue_measured_fraction_max 0.999
_diffrn_reflns_limit_h_max 13
_diffrn_reflns_limit_h_min -13
_diffrn_reflns_limit_k_max 25
_diffrn_reflns_limit_k_min -25
_diffrn_reflns_limit_l_max 12
_diffrn_reflns_limit_l_min -12
_diffrn_reflns_number 19661
_diffrn_reflns_point_group_measured_fraction_full 1.000
_diffrn_reflns_point_group_measured_fraction_max 0.999
_diffrn_reflns_theta_full 25.242
_diffrn_reflns_theta_max 28.281
_diffrn_reflns_theta_min 2.102
_diffrn_source 'fine focus sealed tube'
_exptl_absorpt_coefficient_mu 8.549
_exptl_absorpt_correction_T_max 0.7462
_exptl_absorpt_correction_T_min 0.3831
_exptl_absorpt_correction_type multi-scan
_exptl_absorpt_process_details 'Apex2 v2013.4-1 (Bruker, 2013)'
_exptl_crystal_colour colourless
_exptl_crystal_density_diffrn 2.000
_exptl_crystal_description rod
_exptl_crystal_F_000 1008
_exptl_crystal_size_max 0.370
_exptl_crystal_size_mid 0.070
_exptl_crystal_size_min 0.060
_refine_diff_density_max 3.606
_refine_diff_density_min -3.325
_refine_diff_density_rms 0.187
_refine_ls_extinction_method none
_refine_ls_goodness_of_fit_ref 1.038
_refine_ls_hydrogen_treatment constr
_refine_ls_matrix_type full
_refine_ls_number_parameters 227
_refine_ls_number_reflns 4345
_refine_ls_number_restraints 0
_refine_ls_restrained_S_all 1.038
_refine_ls_R_factor_all 0.0423
_refine_ls_R_factor_gt 0.0311
_refine_ls_shift/su_max 0.001
_refine_ls_shift/su_mean 0.000
_refine_ls_structure_factor_coef Fsqd
_refine_ls_weighting_details 'w=1/[\s^2^(Fo^2^)+(0.0480P)^2^] where P=(Fo^2^+2Fc^2^)/3'
_refine_ls_weighting_scheme calc
_refine_ls_wR_factor_gt 0.0753
_refine_ls_wR_factor_ref 0.0812
_reflns_Friedel_coverage 0.000
_reflns_number_gt 3597
_reflns_number_total 4345
_reflns_threshold_expression 'I > 2\s(I)'
_cod_data_source_file c4sc02148g2.cif
_cod_data_source_block 13mz264_0m
_cod_depositor_comments 'Adding full bibliography for 1518209--1518218.cif.'
_cod_original_cell_volume 1752.7(7)
_cod_database_code 1518217
_shelx_space_group_comment
;
The symmetry employed for this shelxl refinement is uniquely defined
by the following loop, which should always be used as a source of
symmetry information in preference to the above space-group names.
They are only intended as comments.
;
_shelx_estimated_absorpt_t_min 0.144
_shelx_estimated_absorpt_t_max 0.628
_shelxl_version_number 2013-4

loop_
_space_group_symop_operation_xyz
'x, y, z'
'-x, y+1/2, -z+1/2'
'-x, -y, -z'
'x, -y-1/2, z-1/2'

loop_
_atom_site_label
_atom_site_type_symbol
_atom_site_fract_x
_atom_site_fract_y
_atom_site_fract_z
_atom_site_U_iso_or_equiv
_atom_site_adp_type
_atom_site_occupancy
_atom_site_site_symmetry_order
_atom_site_calc_flag
_atom_site_refinement_flags_posn
_atom_site_refinement_flags_adp
C1 C 0.6427(5) 0.5309(3) 0.6878(5) 0.0227(10) Uani 1 1 d . .
H1 H 0.6613 0.5792 0.6745 0.027 Uiso 1 1 calc R U
C2 C 0.7220(6) 0.4794(3) 0.6556(6) 0.0289(11) Uani 1 1 d . .
H2 H 0.7947 0.4919 0.6211 0.035 Uiso 1 1 calc R U
C3 C 0.6940(6) 0.4091(2) 0.6743(6) 0.0277(12) Uani 1 1 d . .
H3 H 0.7473 0.3728 0.6519 0.033 Uiso 1 1 calc R U
C4 C 0.5889(5) 0.3917(3) 0.7254(5) 0.0223(10) Uani 1 1 d . .
H4 H 0.5690 0.3435 0.7380 0.027 Uiso 1 1 calc R U
C5 C 0.5122(5) 0.4458(2) 0.7584(5) 0.0177(9) Uani 1 1 d . .
C6 C 0.4002(5) 0.4367(2) 0.8160(5) 0.0174(9) Uani 1 1 d . .
C7 C 0.3605(5) 0.3705(2) 0.8538(5) 0.0222(10) Uani 1 1 d . .
H7 H 0.4069 0.3290 0.8406 0.027 Uiso 1 1 calc R U
C8 C 0.2565(5) 0.3649(2) 0.9091(5) 0.0231(10) Uani 1 1 d . .
H8 H 0.2346 0.3196 0.9379 0.028 Uiso 1 1 calc R U
C9 C 0.1812(5) 0.4234(2) 0.9248(5) 0.0209(10) Uani 1 1 d . .
C10 C 0.2197(5) 0.4901(2) 0.8877(5) 0.0192(9) Uani 1 1 d . .
H10 H 0.1712 0.5311 0.8998 0.023 Uiso 1 1 calc R U
C11 C 0.3269(5) 0.4974(2) 0.8339(5) 0.0166(9) Uani 1 1 d . .
C12 C 0.0616(7) 0.4147(3) 0.9778(7) 0.0320(13) Uani 1 1 d . .
H12A H -0.0129 0.4469 0.9223 0.048 Uiso 1 1 calc R U
H12B H 0.0913 0.4258 1.0843 0.048 Uiso 1 1 calc R U
H12C H 0.0284 0.3657 0.9615 0.048 Uiso 1 1 calc R U
C13 C 0.2520(5) 0.6486(2) 0.8061(5) 0.0158(9) Uani 1 1 d . .
C14 C 0.2902(5) 0.6964(2) 0.9212(5) 0.0215(10) Uani 1 1 d . .
H14 H 0.3850 0.7013 0.9801 0.026 Uiso 1 1 calc R U
C15 C 0.1913(5) 0.7382(2) 0.9536(5) 0.0219(10) Uani 1 1 d . .
H15 H 0.2200 0.7696 1.0363 0.026 Uiso 1 1 calc R U
C16 C 0.0565(5) 0.7343(2) 0.8685(5) 0.0210(10) Uani 1 1 d . .
H16 H -0.0089 0.7630 0.8913 0.025 Uiso 1 1 calc R U
C17 C 0.0119(5) 0.6872(2) 0.7447(5) 0.0173(9) Uani 1 1 d . .
C18 C -0.1291(5) 0.6820(2) 0.6535(5) 0.0219(10) Uani 1 1 d . .
H18 H -0.1958 0.7087 0.6784 0.026 Uiso 1 1 calc R U
C19 C -0.1706(5) 0.6396(3) 0.5315(6) 0.0247(10) Uani 1 1 d . .
H19 H -0.2652 0.6377 0.4702 0.030 Uiso 1 1 calc R U
C20 C -0.0721(6) 0.5982(2) 0.4957(6) 0.0221(10) Uani 1 1 d . .
H20 H -0.1007 0.5690 0.4094 0.027 Uiso 1 1 calc R U
C21 C 0.0629(5) 0.5999(2) 0.5844(5) 0.0193(10) Uani 1 1 d . .
H21 H 0.1271 0.5707 0.5607 0.023 Uiso 1 1 calc R U
C22 C 0.1103(4) 0.6443(2) 0.7115(5) 0.0161(9) Uani 1 1 d . .
N24 N 0.5400(4) 0.51504(19) 0.7374(4) 0.0183(8) Uani 1 1 d . .
Cl4 Cl 0.50332(12) 0.68746(5) 0.70775(14) 0.0227(2) Uani 1 1 d . .
Au1 Au 0.39920(2) 0.58747(2) 0.77315(2) 0.01432(7) Uani 1 1 d . .

loop_
_atom_site_aniso_label
_atom_site_aniso_U_11
_atom_site_aniso_U_22
_atom_site_aniso_U_33
_atom_site_aniso_U_23
_atom_site_aniso_U_13
_atom_site_aniso_U_12
C1 0.022(3) 0.019(2) 0.028(2) 0.0000(19) 0.009(2) -0.0032(19)
C2 0.026(3) 0.028(3) 0.035(3) 0.001(2) 0.013(2) 0.006(2)
C3 0.028(3) 0.025(3) 0.031(3) -0.005(2) 0.011(2) 0.008(2)
C4 0.025(3) 0.014(2) 0.027(3) -0.0004(17) 0.009(2) 0.0045(18)
C5 0.018(2) 0.012(2) 0.018(2) -0.0006(16) -0.0006(18) 0.0000(17)
C6 0.017(2) 0.0121(19) 0.017(2) 0.0001(17) -0.0019(18) -0.0009(17)
C7 0.027(3) 0.0110(19) 0.022(2) 0.0005(17) -0.001(2) 0.0012(18)
C8 0.032(3) 0.011(2) 0.021(2) 0.0047(17) 0.003(2) -0.0020(19)
C9 0.024(3) 0.017(2) 0.021(2) 0.0022(17) 0.006(2) -0.0055(18)
C10 0.027(3) 0.0089(18) 0.021(2) 0.0027(17) 0.0075(19) 0.0008(17)
C11 0.022(3) 0.0089(18) 0.014(2) 0.0026(15) 0.0010(18) -0.0013(16)
C12 0.039(4) 0.019(2) 0.045(3) 0.005(2) 0.024(3) -0.003(2)
C13 0.017(2) 0.0098(19) 0.020(2) 0.0014(16) 0.0066(18) 0.0000(16)
C14 0.026(3) 0.013(2) 0.025(2) -0.0024(18) 0.009(2) -0.0024(18)
C15 0.030(3) 0.0116(19) 0.024(2) -0.0075(18) 0.010(2) -0.0013(19)
C16 0.029(3) 0.0080(18) 0.028(2) -0.0013(18) 0.013(2) 0.0032(18)
C17 0.020(3) 0.0089(18) 0.023(2) 0.0025(16) 0.0078(19) -0.0013(16)
C18 0.022(3) 0.015(2) 0.030(3) 0.0061(18) 0.011(2) 0.0019(18)
C19 0.020(3) 0.024(2) 0.027(2) 0.006(2) 0.005(2) -0.0030(19)
C20 0.026(3) 0.018(2) 0.019(2) 0.0002(17) 0.002(2) -0.0041(18)
C21 0.023(3) 0.0126(19) 0.020(2) 0.0010(16) 0.006(2) 0.0003(17)
C22 0.021(3) 0.0080(19) 0.019(2) 0.0030(15) 0.0054(18) -0.0003(16)
N24 0.019(2) 0.0113(17) 0.023(2) -0.0011(15) 0.0053(16) 0.0025(15)
Cl4 0.0251(7) 0.0116(5) 0.0326(6) 0.0064(4) 0.0115(5) 0.0006(4)
Au1 0.01752(12) 0.00718(9) 0.01734(10) 0.00094(6) 0.00492(7) 0.00042(6)

loop_
_atom_type_symbol
_atom_type_description
_atom_type_scat_dispersion_real
_atom_type_scat_dispersion_imag
_atom_type_scat_source
C C 0.0033 0.0016 'International Tables Vol C Tables 4.2.6.8 and 6.1.1.4'
H H 0.0000 0.0000 'International Tables Vol C Tables 4.2.6.8 and 6.1.1.4'
N N 0.0061 0.0033 'International Tables Vol C Tables 4.2.6.8 and 6.1.1.4'
Cl Cl 0.1484 0.1585 'International Tables Vol C Tables 4.2.6.8 and 6.1.1.4'
Au Au -2.0133 8.8022 'International Tables Vol C Tables 4.2.6.8 and 6.1.1.4'

loop_
_geom_angle_atom_site_label_1
_geom_angle_atom_site_label_2
_geom_angle_atom_site_label_3
_geom_angle
N24 C1 C2 122.1(5)
N24 C1 H1 119.0
C2 C1 H1 119.0
C1 C2 C3 118.8(5)
C1 C2 H2 120.6
C3 C2 H2 120.6
C4 C3 C2 120.1(5)
C4 C3 H3 120.0
C2 C3 H3 120.0
C3 C4 C5 119.1(5)
C3 C4 H4 120.4
C5 C4 H4 120.4
N24 C5 C4 120.1(5)
N24 C5 C6 113.8(4)
C4 C5 C6 126.1(4)
C7 C6 C11 118.2(4)
C7 C6 C5 123.1(4)
C11 C6 C5 118.7(4)
C8 C7 C6 120.9(4)
C8 C7 H7 119.6
C6 C7 H7 119.6
C7 C8 C9 122.0(4)
C7 C8 H8 119.0
C9 C8 H8 119.0
C8 C9 C10 117.8(5)
C8 C9 C12 120.6(4)
C10 C9 C12 121.6(4)
C11 C10 C9 121.2(4)
C11 C10 H10 119.4
C9 C10 H10 119.4
C10 C11 C6 119.8(4)
C10 C11 Au1 128.0(3)
C6 C11 Au1 112.2(3)
C9 C12 H12A 109.5
C9 C12 H12B 109.5
H12A C12 H12B 109.5
C9 C12 H12C 109.5
H12A C12 H12C 109.5
H12B C12 H12C 109.5
C14 C13 C22 119.4(4)
C14 C13 Au1 118.7(3)
C22 C13 Au1 121.9(3)
C13 C14 C15 121.2(5)
C13 C14 H14 119.4
C15 C14 H14 119.4
C16 C15 C14 120.8(4)
C16 C15 H15 119.6
C14 C15 H15 119.6
C15 C16 C17 120.2(4)
C15 C16 H16 119.9
C17 C16 H16 119.9
C18 C17 C22 119.1(4)
C18 C17 C16 121.4(4)
C22 C17 C16 119.6(4)
C19 C18 C17 121.3(5)
C19 C18 H18 119.3
C17 C18 H18 119.3
C18 C19 C20 119.7(5)
C18 C19 H19 120.1
C20 C19 H19 120.1
C21 C20 C19 120.3(5)
C21 C20 H20 119.9
C19 C20 H20 119.9
C20 C21 C22 121.6(5)
C20 C21 H21 119.2
C22 C21 H21 119.2
C21 C22 C17 118.0(4)
C21 C22 C13 123.3(4)
C17 C22 C13 118.7(4)
C1 N24 C5 119.9(4)
C1 N24 Au1 126.1(3)
C5 N24 Au1 113.8(3)
C13 Au1 C11 93.53(17)
C13 Au1 N24 174.37(16)
C11 Au1 N24 81.19(17)
C13 Au1 Cl4 91.28(12)
C11 Au1 Cl4 174.78(14)
N24 Au1 Cl4 94.07(11)

loop_
_geom_bond_atom_site_label_1
_geom_bond_atom_site_label_2
_geom_bond_distance
C1 N24 1.340(6)
C1 C2 1.374(7)
C1 H1 0.9500
C2 C3 1.385(7)
C2 H2 0.9500
C3 C4 1.378(7)
C3 H3 0.9500
C4 C5 1.396(7)
C4 H4 0.9500
C5 N24 1.368(6)
C5 C6 1.456(7)
C6 C7 1.402(6)
C6 C11 1.418(6)
C7 C8 1.358(7)
C7 H7 0.9500
C8 C9 1.389(7)
C8 H8 0.9500
C9 C10 1.405(6)
C9 C12 1.500(8)
C10 C11 1.383(7)
C10 H10 0.9500
C11 Au1 2.023(4)
C12 H12A 0.9800
C12 H12B 0.9800
C12 H12C 0.9800
C13 C14 1.371(6)
C13 C22 1.431(6)
C13 Au1 2.021(4)
C14 C15 1.410(7)
C14 H14 0.9500
C15 C16 1.349(7)
C15 H15 0.9500
C16 C17 1.425(6)
C16 H16 0.9500
C17 C18 1.417(7)
C17 C22 1.420(6)
C18 C19 1.357(7)
C18 H18 0.9500
C19 C20 1.417(7)
C19 H19 0.9500
C20 C21 1.359(7)
C20 H20 0.9500
C21 C22 1.417(6)
C21 H21 0.9500
N24 Au1 2.110(4)
Cl4 Au1 2.3634(11)

loop_
_geom_torsion_atom_site_label_1
_geom_torsion_atom_site_label_2
_geom_torsion_atom_site_label_3
_geom_torsion_atom_site_label_4
_geom_torsion
N24 C1 C2 C3 0.4(8)
C1 C2 C3 C4 -0.5(8)
C2 C3 C4 C5 -0.3(8)
C3 C4 C5 N24 1.2(7)
C3 C4 C5 C6 -178.7(5)
N24 C5 C6 C7 -176.1(4)
C4 C5 C6 C7 3.8(7)
N24 C5 C6 C11 4.3(6)
C4 C5 C6 C11 -175.8(4)
C11 C6 C7 C8 -1.4(7)
C5 C6 C7 C8 179.1(4)
C6 C7 C8 C9 2.8(7)
C7 C8 C9 C10 -2.8(7)
C7 C8 C9 C12 176.4(5)
C8 C9 C10 C11 1.5(7)
C12 C9 C10 C11 -177.7(5)
C9 C10 C11 C6 -0.3(7)
C9 C10 C11 Au1 179.8(4)
C7 C6 C11 C10 0.1(6)
C5 C6 C11 C10 179.7(4)
C7 C6 C11 Au1 -179.9(3)
C5 C6 C11 Au1 -0.3(5)
C22 C13 C14 C15 3.8(7)
Au1 C13 C14 C15 -177.2(3)
C13 C14 C15 C16 -2.4(7)
C14 C15 C16 C17 0.4(7)
C15 C16 C17 C18 180.0(4)
C15 C16 C17 C22 0.1(7)
C22 C17 C18 C19 -3.3(7)
C16 C17 C18 C19 176.8(4)
C17 C18 C19 C20 1.6(7)
C18 C19 C20 C21 1.0(7)
C19 C20 C21 C22 -2.0(7)
C20 C21 C22 C17 0.3(6)
C20 C21 C22 C13 -178.8(4)
C18 C17 C22 C21 2.3(6)
C16 C17 C22 C21 -177.8(4)
C18 C17 C22 C13 -178.6(4)
C16 C17 C22 C13 1.3(6)
C14 C13 C22 C21 175.8(4)
Au1 C13 C22 C21 -3.1(6)
C14 C13 C22 C17 -3.3(6)
Au1 C13 C22 C17 177.8(3)
C2 C1 N24 C5 0.5(7)
C2 C1 N24 Au1 -174.2(4)
C4 C5 N24 C1 -1.3(7)
C6 C5 N24 C1 178.6(4)
C4 C5 N24 Au1 174.1(3)
C6 C5 N24 Au1 -6.0(5)
